data_7202682
loop_
_publ_author_name
'Akutsu-Sato, Akane'
'Akutsu, Hiroki'
'Yamada, J.'
'Nakatsuji, S.'
'Turner, Scott S.'
'Day, Peter'

_publ_section_title
;
 Suppression of superconductivity in a molecular charge transfer salt
 by changing guest molecule:
 \b''-(BEDT-TTF)~4~[(H~3~O)Fe(C~2~O~4~)~3~](C~6~H~5~CN)x(C~5~H~5~N)~1-x~
;
_journal_coden_ASTM JMACEP
_journal_issue 24
_journal_name_full 'Journal of Materials Chemistry'
_journal_page_first 2497
_journal_page_last 2499
_journal_paper_doi 10.1039/b618832j
_journal_volume 17
_journal_year 2007
_chemical_formula_moiety (C10H8S8)4(H3O)Fe(C2O4)3(C7H5N)0.9036(C5H5N)0.0964
_chemical_formula_sum 'C52.81 H45 Fe N O12 S32'
_chemical_formula_weight 1967.42
_space_group_IT_number 15
_symmetry_cell_setting monoclinic
_symmetry_Int_Tables_number 15
_symmetry_space_group_name_Hall '-C 2yc'
_symmetry_space_group_name_H-M 'C 1 2/c 1'
_cell_angle_alpha 90.0000
_cell_angle_beta 92.6684(5)
_cell_angle_gamma 90.0000
_cell_formula_units_Z 4
_cell_length_a 10.2747(9)
_cell_length_b 20.1509(13)
_cell_length_c 35.2218(8)
_cell_measurement_reflns_used 0
_cell_measurement_temperature 296.1
_cell_measurement_theta_max 0
_cell_measurement_theta_min 0
_cell_volume 7284.6(8)
_computing_cell_refinement DTREK
_computing_data_collection DTREK
_computing_data_reduction CrystalStructure
_computing_publication_material 'CrystalStructure 3.8'
_computing_structure_refinement CRYSTALS
_computing_structure_solution 'Isomorphous replacement method'
_diffrn_measured_fraction_theta_full 0.993
_diffrn_measured_fraction_theta_max 0.993
_diffrn_measurement_device_type 'Rigaku Quantum CCD'
_diffrn_measurement_method PHIOMEGA
_diffrn_radiation_type 'Mo K\a'
_diffrn_radiation_wavelength 0.71069
_diffrn_reflns_av_R_equivalents 0.039
_diffrn_reflns_limit_h_max 12
_diffrn_reflns_limit_h_min -13
_diffrn_reflns_limit_k_max 24
_diffrn_reflns_limit_k_min -25
_diffrn_reflns_limit_l_max 45
_diffrn_reflns_limit_l_min -45
_diffrn_reflns_number 32685
_diffrn_reflns_theta_full 27.51
_diffrn_reflns_theta_max 27.51
_exptl_absorpt_coefficient_mu 1.183
_exptl_absorpt_correction_T_max 0.9898
_exptl_absorpt_correction_T_min 0.5068
_exptl_absorpt_correction_type empirical
_exptl_absorpt_process_details
;
HIGASHI, T. (1995). Abscor - Empirical Absorption Correction,
Rigaku Corporation, Tokyo, Japan.
;
_exptl_crystal_colour black
_exptl_crystal_density_diffrn 1.794
_exptl_crystal_density_method 'not measured'
_exptl_crystal_description needle
_exptl_crystal_F_000 4011.44
_exptl_crystal_size_max 0.35
_exptl_crystal_size_mid 0.10
_exptl_crystal_size_min 0.10
_refine_diff_density_max 1.28
_refine_diff_density_min -0.79
_refine_ls_extinction_method none
_refine_ls_goodness_of_fit_ref 1.059
_refine_ls_hydrogen_treatment constr
_refine_ls_number_parameters 468
_refine_ls_number_reflns 5687
_refine_ls_R_factor_gt 0.0467
_refine_ls_shift/su_max 0.0000
_refine_ls_structure_factor_coef F
_refine_ls_weighting_details
;
Chebychev polynomial with 4 parameters (Carruthers & Watkin, 1979)
16.6319 -10.1791 11.8128 -0.1822
;
_refine_ls_weighting_scheme calc
_refine_ls_wR_factor_ref 0.0552
_reflns_number_gt 5687
_reflns_number_total 8332
_reflns_threshold_expression F^2^>2.0\s(F^2^)
_cod_data_source_file b618832j.txt
_cod_data_source_block '_AKANE#82ET/Fe(ox)3+18C6/H'
_cod_original_formula_sum 'C52.81 H45 Fe N O12 S32 '
_cod_database_code 7202682

loop_
_symmetry_equiv_pos_site_id
_symmetry_equiv_pos_as_xyz
1 +X,+Y,+Z
2 -X,+Y,1/2-Z
3 -X,-Y,-Z
4 +X,-Y,1/2+Z
5 1/2+X,1/2+Y,+Z
6 1/2-X,1/2+Y,1/2-Z
7 1/2-X,1/2-Y,-Z
8 1/2+X,1/2-Y,1/2+Z

loop_
_atom_site_label
_atom_site_type_symbol
_atom_site_fract_x
_atom_site_fract_y
_atom_site_fract_z
_atom_site_U_iso_or_equiv
_atom_site_adp_type
_atom_site_occupancy
_atom_site_symmetry_multiplicity
_atom_site_calc_flag
_atom_site_refinement_flags
_atom_site_disorder_assembly
_atom_site_disorder_group
Fe(1) Fe 0.0000 0.41691(3) 0.2500 0.02907(17) Uani 1.00 2 d S . .
S(2) S 0.47416(9) 0.58862(5) -0.01883(3) 0.0380(2) Uani 1.00 1 d . . .
S(3) S 0.11445(9) 0.54369(5) 0.03717(3) 0.0356(2) Uani 1.00 1 d . . .
S(4) S 0.34959(9) 0.61829(5) 0.06106(2) 0.0377(2) Uani 1.00 1 d . . .
S(5) S 0.24200(9) 0.51226(5) -0.04349(2) 0.0357(2) Uani 1.00 1 d . . .
S(6) S 0.07757(9) 0.71424(5) -0.00830(3) 0.0381(2) Uani 1.00 1 d . . .
S(7) S -0.04230(9) 0.74578(5) 0.07361(3) 0.0380(2) Uani 1.00 1 d . . .
S(8) S -0.08492(9) 0.61091(5) -0.10844(3) 0.0409(2) Uani 1.00 1 d . . .
S(9) S -0.16363(9) 0.64356(5) -0.03112(3) 0.0358(2) Uani 1.00 1 d . . .
S(10) S -0.28059(9) 0.67380(5) 0.04966(3) 0.0368(2) Uani 1.00 1 d . . .
S(11) S -0.41091(10) 0.69316(5) 0.12156(3) 0.0468(2) Uani 1.00 1 d . . .
S(12) S 0.33124(9) 0.48299(6) -0.12033(3) 0.0449(2) Uani 1.00 1 d . . .
S(13) S 0.61067(11) 0.57056(7) -0.08917(3) 0.0554(3) Uani 1.00 1 d . . .
S(14) S -0.02295(9) 0.57241(5) 0.10754(3) 0.0398(2) Uani 1.00 1 d . . .
S(15) S 0.25385(12) 0.65781(6) 0.13565(3) 0.0487(2) Uani 1.00 1 d . . .
S(16) S -0.12214(12) 0.77463(6) 0.15074(3) 0.0523(3) Uani 1.00 1 d . . .
S(17) S 0.20617(9) 0.69314(6) -0.07981(3) 0.0439(2) Uani 1.00 1 d . . .
O(1) O -0.3167(3) 0.50438(17) 0.28916(9) 0.0548(9) Uani 1.00 1 d . . .
O(2) O -0.2822(3) 0.54309(16) 0.21453(9) 0.0531(8) Uani 1.00 1 d . . .
O(3) O -0.1490(2) 0.43463(14) 0.28346(7) 0.0379(6) Uani 1.00 1 d . . .
O(4) O -0.1062(2) 0.47816(13) 0.21598(7) 0.0352(6) Uani 1.00 1 d . . .
O(5) O 0.0754(2) 0.33966(13) 0.28035(8) 0.0422(7) Uani 1.00 1 d . . .
O(6) O 0.0918(3) 0.22924(15) 0.28022(10) 0.0573(9) Uani 1.00 1 d . . .
O(7) O -0.5000 0.5985(2) 0.2500 0.0705(16) Uani 1.00 2 d S . .
N(1) N 0.5000 0.1223(4) 0.2500 0.079(2) Uiso 0.904(14) 2 d SP . .
N(2) N 0.5000 0.256(2) 0.2500 0.0529(15) Uiso 0.096(14) 2 d SP . .
C(1) C 0.0726(3) 0.6058(2) -0.12895(12) 0.0400(10) Uani 1.00 1 d . . .
C(2) C 0.1493(4) 0.6694(2) -0.12728(11) 0.0440(11) Uani 1.00 1 d . . .
C(3) C -0.0440(3) 0.64766(17) -0.06478(10) 0.0301(8) Uani 1.00 1 d . . .
C(4) C 0.0680(3) 0.67979(18) -0.05416(10) 0.0318(8) Uani 1.00 1 d . . .
C(5) C -0.0768(3) 0.68789(18) 0.00374(10) 0.0307(8) Uani 1.00 1 d . . .
C(6) C -0.1267(3) 0.70109(18) 0.03823(10) 0.0311(8) Uani 1.00 1 d . . .
C(7) C -0.2747(3) 0.70769(18) 0.09524(10) 0.0338(8) Uani 1.00 1 d . . .
C(8) C -0.1649(3) 0.74006(18) 0.10626(10) 0.0330(8) Uani 1.00 1 d . . .
C(9) C -0.3342(5) 0.6963(2) 0.16841(13) 0.0595(14) Uani 1.00 1 d . . .
C(10) C -0.2675(5) 0.7616(2) 0.17664(12) 0.0623(14) Uani 1.00 1 d . . .
C(11) C 0.4827(5) 0.4898(3) -0.14228(15) 0.0784(18) Uani 1.00 1 d . . .
C(12) C 0.5564(6) 0.5490(3) -0.13653(14) 0.0804(19) Uani 1.00 1 d . . .
C(13) C 0.3648(3) 0.51953(18) -0.07611(10) 0.0308(8) Uani 1.00 1 d . . .
C(14) C 0.4711(3) 0.55464(19) -0.06451(10) 0.0335(8) Uani 1.00 1 d . . .
C(15) C 0.3204(3) 0.55993(17) -0.00839(9) 0.0299(8) Uani 1.00 1 d . . .
C(16) C 0.2667(3) 0.57299(18) 0.02554(10) 0.0307(8) Uani 1.00 1 d . . .
C(17) C 0.1140(3) 0.58388(18) 0.08097(10) 0.0319(8) Uani 1.00 1 d . . .
C(18) C 0.2218(3) 0.61767(18) 0.09220(10) 0.0318(8) Uani 1.00 1 d . . .
C(19) C 0.0626(5) 0.5665(3) 0.15386(13) 0.0685(16) Uani 1.00 1 d . . .
C(20) C 0.1356(5) 0.6244(3) 0.16606(13) 0.0634(15) Uani 1.00 1 d . . .
C(21) C -0.2284(3) 0.47966(19) 0.27148(10) 0.0347(9) Uani 1.00 1 d . . .
C(22) C -0.2067(3) 0.50375(18) 0.23034(11) 0.0342(9) Uani 1.00 1 d . . .
C(23) C 0.0493(3) 0.28156(19) 0.26735(11) 0.0401(10) Uani 1.00 1 d . . .
C(24) C 0.500000(10) 0.3861(4) 0.250000(10) 0.093(3) Uani 1.00 2 d S . .
C(25) C 0.5930(5) 0.3520(3) 0.2310(2) 0.080(2) Uani 1.00 1 d . . .
C(26) C 0.5943(4) 0.2836(2) 0.23065(14) 0.0590(14) Uani 1.00 1 d . . .
C(27) C 0.5000 0.2486(4) 0.2500 0.0529(15) Uiso 0.904(14) 2 d SP . .
C(28) C 0.5000 0.1795(4) 0.2500 0.055(2) Uiso 0.904(14) 2 d SP . .
H(1) H 0.1223 0.5727 -0.1155 0.048 Uiso 1.00 1 c R . .
H(2) H 0.0602 0.5928 -0.1548 0.048 Uiso 1.00 1 c R . .
H(3) H 0.0945 0.7037 -0.1375 0.053 Uiso 1.00 1 c R . .
H(4) H 0.2229 0.6648 -0.1424 0.053 Uiso 1.00 1 c R . .
H(5) H -0.3980 0.6885 0.1865 0.072 Uiso 1.00 1 c R . .
H(6) H -0.2709 0.6618 0.1700 0.072 Uiso 1.00 1 c R . .
H(7) H -0.2426 0.7625 0.2030 0.075 Uiso 1.00 1 c R . .
H(8) H -0.3282 0.7962 0.1710 0.075 Uiso 1.00 1 c R . .
H(9) H 0.5325 0.4501 -0.1397 0.095 Uiso 1.00 1 c R . .
H(10) H 0.4549 0.4958 -0.1682 0.095 Uiso 1.00 1 c R . .
H(11) H 0.5183 0.5878 -0.1477 0.098 Uiso 1.00 1 c R . .
H(12) H 0.6329 0.5378 -0.1492 0.098 Uiso 1.00 1 c R . .
H(13) H -0.0070 0.5722 0.1704 0.083 Uiso 1.00 1 c R . .
H(14) H 0.0996 0.5235 0.1577 0.083 Uiso 1.00 1 c R . .
H(15) H 0.1886 0.6011 0.1845 0.077 Uiso 1.00 1 c R . .
H(16) H 0.0911 0.6594 0.1781 0.077 Uiso 1.00 1 c R . .
H(17) H 0.5000 0.4334 0.2500 0.110 Uiso 1.00 2 c R . .
H(18) H 0.6579 0.3767 0.2188 0.095 Uiso 1.00 1 c R . .
H(19) H 0.6554 0.2596 0.2166 0.070 Uiso 1.00 1 c R . .

loop_
_atom_site_aniso_label
_atom_site_aniso_U_11
_atom_site_aniso_U_22
_atom_site_aniso_U_33
_atom_site_aniso_U_12
_atom_site_aniso_U_13
_atom_site_aniso_U_23
Fe(1) 0.0345(3) 0.0281(3) 0.0249(3) 0.0000 0.0048(2) 0.0000
S(2) 0.0315(4) 0.0551(5) 0.0277(4) -0.0129(4) 0.0049(3) -0.0084(3)
S(3) 0.0312(4) 0.0435(5) 0.0323(4) -0.0107(3) 0.0054(3) -0.0052(3)
S(4) 0.0319(4) 0.0554(6) 0.0264(4) -0.0145(4) 0.0069(3) -0.0065(3)
S(5) 0.0314(4) 0.0471(5) 0.0291(4) -0.0118(3) 0.0060(3) -0.0079(3)
S(6) 0.0319(4) 0.0504(5) 0.0321(4) -0.0109(4) 0.0039(3) -0.0054(4)
S(7) 0.0325(4) 0.0483(5) 0.0332(4) -0.0095(4) 0.0021(3) -0.0074(3)
S(8) 0.0360(4) 0.0529(5) 0.0344(4) -0.0069(4) 0.0085(3) -0.0133(4)
S(9) 0.0294(4) 0.0482(5) 0.0304(4) -0.0086(3) 0.0061(3) -0.0084(3)
S(10) 0.0309(4) 0.0447(5) 0.0350(4) -0.0076(3) 0.0039(3) -0.0073(3)
S(11) 0.0437(5) 0.0461(5) 0.0524(6) -0.0044(4) 0.0223(4) -0.0050(4)
S(12) 0.0324(4) 0.0612(6) 0.0417(5) -0.0066(4) 0.0082(3) -0.0254(4)
S(13) 0.0391(5) 0.0869(8) 0.0417(5) -0.0284(5) 0.0169(4) -0.0222(5)
S(14) 0.0319(4) 0.0440(5) 0.0448(5) -0.0064(3) 0.0153(3) -0.0009(4)
S(15) 0.0592(6) 0.0570(6) 0.0310(4) -0.0227(5) 0.0147(4) -0.0127(4)
S(16) 0.0639(6) 0.0623(7) 0.0303(4) -0.0055(5) -0.0012(4) -0.0107(4)
S(17) 0.0328(4) 0.0572(6) 0.0426(5) -0.0110(4) 0.0117(3) -0.0034(4)
O(1) 0.0505(17) 0.070(2) 0.0462(16) 0.0128(15) 0.0216(13) 0.0005(15)
O(2) 0.0468(16) 0.065(2) 0.0474(16) 0.0182(15) 0.0016(13) 0.0072(14)
O(3) 0.0390(13) 0.0431(14) 0.0321(12) -0.0007(11) 0.0080(10) 0.0055(10)
O(4) 0.0387(13) 0.0393(13) 0.0282(12) 0.0054(11) 0.0096(10) 0.0048(10)
O(5) 0.0553(16) 0.0342(14) 0.0367(14) 0.0034(12) -0.0030(12) 0.0016(11)
O(6) 0.064(2) 0.0353(15) 0.073(2) 0.0065(14) 0.0058(16) 0.0125(14)
O(7) 0.070(3) 0.046(2) 0.098(4) 0.0000 0.026(2) 0.0000
C(1) 0.041(2) 0.040(2) 0.040(2) 0.0033(16) 0.0124(16) -0.0037(16)
C(2) 0.049(2) 0.046(2) 0.039(2) -0.0031(18) 0.0167(17) -0.0016(17)
C(3) 0.0287(16) 0.0303(17) 0.0317(16) -0.0014(13) 0.0076(13) -0.0020(13)
C(4) 0.0338(17) 0.0327(17) 0.0292(16) 0.0014(14) 0.0051(13) 0.0013(13)
C(5) 0.0301(16) 0.0338(18) 0.0282(16) -0.0013(14) 0.0015(13) -0.0029(13)
C(6) 0.0294(16) 0.0362(18) 0.0277(16) -0.0018(14) 0.0007(13) -0.0013(13)
C(7) 0.0374(18) 0.0338(18) 0.0309(17) 0.0039(15) 0.0088(14) -0.0013(14)
C(8) 0.0403(19) 0.0326(18) 0.0262(16) -0.0020(15) 0.0025(14) 0.0005(13)
C(9) 0.064(2) 0.070(3) 0.047(2) 0.015(2) 0.021(2) 0.017(2)
C(10) 0.064(2) 0.094(3) 0.028(2) 0.021(2) 0.0016(19) -0.012(2)
C(11) 0.052(2) 0.131(5) 0.053(2) -0.031(3) 0.019(2) -0.032(3)
C(12) 0.097(4) 0.101(4) 0.046(2) -0.056(3) 0.036(2) -0.034(2)
C(13) 0.0282(16) 0.0333(18) 0.0314(17) -0.0001(13) 0.0062(13) -0.0078(13)
C(14) 0.0302(16) 0.041(2) 0.0295(16) -0.0048(14) 0.0051(13) -0.0054(14)
C(15) 0.0320(16) 0.0336(17) 0.0241(15) -0.0053(14) 0.0026(12) -0.0002(13)
C(16) 0.0293(16) 0.0344(18) 0.0284(16) -0.0029(14) 0.0028(13) 0.0020(13)
C(17) 0.0330(17) 0.0305(17) 0.0330(17) -0.0014(14) 0.0092(13) 0.0029(14)
C(18) 0.0326(17) 0.0342(18) 0.0293(16) -0.0052(14) 0.0084(13) 0.0002(13)
C(19) 0.080(3) 0.086(3) 0.041(2) -0.030(3) 0.016(2) 0.011(2)
C(20) 0.063(2) 0.093(3) 0.035(2) -0.022(2) 0.014(2) 0.001(2)
C(21) 0.0325(17) 0.043(2) 0.0296(17) -0.0088(15) 0.0078(13) -0.0073(15)
C(22) 0.0343(18) 0.0312(18) 0.0373(18) 0.0001(14) 0.0015(14) -0.0008(14)
C(23) 0.044(2) 0.0328(19) 0.045(2) 0.0027(16) 0.0140(17) 0.0055(16)
C(24) 0.071(5) 0.053(4) 0.150(9) 0.0000 -0.047(6) 0.0000
C(25) 0.063(3) 0.072(3) 0.103(4) -0.021(2) -0.035(3) 0.015(3)
C(26) 0.050(2) 0.068(3) 0.057(2) -0.007(2) -0.020(2) 0.000(2)

loop_
_atom_type_symbol
_atom_type_description
_atom_type_scat_dispersion_real
_atom_type_scat_dispersion_imag
_atom_type_scat_source
C C 0.003 0.002
;
International Tables for Crystallography
(1992, Vol. C, Tables 4.2.6.8 and 6.1.1.4)
;
H H 0.000 0.000
;
International Tables for Crystallography
(1992, Vol. C, Table 6.1.1.4)
;
N N 0.006 0.003
;
International Tables for Crystallography
(1992, Vol. C, Tables 4.2.6.8 and 6.1.1.4)
;
O O 0.011 0.006
;
International Tables for Crystallography
(1992, Vol. C, Tables 4.2.6.8 and 6.1.1.4)
;
S S 0.125 0.123
;
International Tables for Crystallography
(1992, Vol. C, Tables 4.2.6.8 and 6.1.1.4)
;
Fe Fe 0.346 0.844
;
International Tables for Crystallography
(1992, Vol. C, Tables 4.2.6.8 and 6.1.1.4)
;

loop_
_geom_angle_atom_site_label_1
_geom_angle_atom_site_label_2
_geom_angle_atom_site_label_3
_geom_angle
_geom_angle_publ_flag
_geom_angle_site_symmetry_1
_geom_angle_site_symmetry_2
_geom_angle_site_symmetry_3
O(3) Fe(1) O(3) 159.50(11) yes . . 2_555
O(3) Fe(1) O(4) 80.37(10) yes . . .
O(3) Fe(1) O(4) 87.05(10) yes . . 2_555
O(3) Fe(1) O(5) 96.35(11) yes . . .
O(3) Fe(1) O(5) 99.40(11) yes . . 2_555
O(3) Fe(1) O(4) 87.05(10) yes 2_555 . .
O(3) Fe(1) O(4) 80.37(10) yes 2_555 . 2_555
O(3) Fe(1) O(5) 99.40(11) yes 2_555 . .
O(3) Fe(1) O(5) 96.35(11) yes 2_555 . 2_555
O(4) Fe(1) O(4) 104.11(10) yes . . 2_555
O(4) Fe(1) O(5) 166.73(11) yes . . .
O(4) Fe(1) O(5) 88.47(10) yes . . 2_555
O(4) Fe(1) O(5) 88.47(10) yes 2_555 . .
O(4) Fe(1) O(5) 166.73(11) yes 2_555 . 2_555
O(5) Fe(1) O(5) 79.34(11) yes . . 2_555
C(14) S(2) C(15) 95.00(16) yes . . .
C(16) S(3) C(17) 95.17(17) yes . . .
C(16) S(4) C(18) 95.19(16) yes . . .
C(13) S(5) C(15) 95.52(16) yes . . .
C(4) S(6) C(5) 95.20(17) yes . . .
C(6) S(7) C(8) 94.98(17) yes . . .
C(1) S(8) C(3) 101.17(17) yes . . .
C(3) S(9) C(5) 95.81(16) yes . . .
C(6) S(10) C(7) 95.52(17) yes . . .
C(7) S(11) C(9) 98.9(2) yes . . .
C(11) S(12) C(13) 102.4(2) yes . . .
C(12) S(13) C(14) 101.1(2) yes . . .
C(17) S(14) C(19) 97.0(2) yes . . .
C(18) S(15) C(20) 104.2(2) yes . . .
C(8) S(16) C(10) 102.4(2) yes . . .
C(2) S(17) C(4) 101.68(18) yes . . .
Fe(1) O(3) C(21) 115.2(2) yes . . .
Fe(1) O(4) C(22) 116.0(2) yes . . .
Fe(1) O(5) C(23) 116.5(2) yes . . .
C(26) N(2) C(26) 130(3) yes . . 2_655
C(26) N(2) C(27) 115.0(18) yes . . .
C(26) N(2) C(28) 115.0(18) yes . . .
C(26) N(2) C(27) 115.0(18) yes 2_655 . .
C(26) N(2) C(28) 115.0(18) yes 2_655 . .
C(27) N(2) C(28) 0.0000 yes . . .
S(8) C(1) C(2) 114.4(2) yes . . .
S(17) C(2) C(1) 114.1(2) yes . . .
S(8) C(3) S(9) 115.49(19) yes . . .
S(8) C(3) C(4) 127.8(2) yes . . .
S(9) C(3) C(4) 116.7(2) yes . . .
S(6) C(4) S(17) 113.9(2) yes . . .
S(6) C(4) C(3) 116.9(2) yes . . .
S(17) C(4) C(3) 129.2(2) yes . . .
S(6) C(5) S(9) 115.4(2) yes . . .
S(6) C(5) C(6) 122.7(2) yes . . .
S(9) C(5) C(6) 121.9(2) yes . . .
S(7) C(6) S(10) 115.3(2) yes . . .
S(7) C(6) C(5) 122.9(2) yes . . .
S(10) C(6) C(5) 121.8(2) yes . . .
S(10) C(7) S(11) 115.5(2) yes . . .
S(10) C(7) C(8) 116.7(2) yes . . .
S(11) C(7) C(8) 127.8(2) yes . . .
S(7) C(8) S(16) 113.8(2) yes . . .
S(7) C(8) C(7) 117.5(2) yes . . .
S(16) C(8) C(7) 128.5(2) yes . . .
S(11) C(9) C(10) 112.6(3) yes . . .
S(16) C(10) C(9) 114.2(3) yes . . .
S(12) C(11) C(12) 118.4(4) yes . . .
S(13) C(12) C(11) 118.5(4) yes . . .
S(5) C(13) S(12) 115.60(19) yes . . .
S(5) C(13) C(14) 116.3(2) yes . . .
S(12) C(13) C(14) 128.0(2) yes . . .
S(2) C(14) S(13) 114.0(2) yes . . .
S(2) C(14) C(13) 117.6(2) yes . . .
S(13) C(14) C(13) 128.3(2) yes . . .
S(2) C(15) S(5) 115.48(18) yes . . .
S(2) C(15) C(16) 122.0(2) yes . . .
S(5) C(15) C(16) 122.5(2) yes . . .
S(3) C(16) S(4) 115.1(2) yes . . .
S(3) C(16) C(15) 123.1(2) yes . . .
S(4) C(16) C(15) 121.7(2) yes . . .
S(3) C(17) S(14) 116.7(2) yes . . .
S(3) C(17) C(18) 117.4(2) yes . . .
S(14) C(17) C(18) 125.8(2) yes . . .
S(4) C(18) S(15) 115.43(19) yes . . .
S(4) C(18) C(17) 116.8(2) yes . . .
S(15) C(18) C(17) 127.6(2) yes . . .
S(14) C(19) C(20) 115.9(3) yes . . .
S(15) C(20) C(19) 119.0(3) yes . . .
O(1) C(21) O(3) 126.5(3) yes . . .
O(1) C(21) C(22) 119.1(3) yes . . .
O(3) C(21) C(22) 114.3(3) yes . . .
O(2) C(22) O(4) 125.9(3) yes . . .
O(2) C(22) C(21) 120.7(3) yes . . .
O(4) C(22) C(21) 113.3(3) yes . . .
O(5) C(23) O(6) 126.3(3) yes . . .
O(5) C(23) C(23) 113.6(3) yes . . 2_555
O(6) C(23) C(23) 120.1(3) yes . . 2_555
C(25) C(24) C(25) 120.1(7) yes . . 2_655
C(24) C(25) C(26) 120.7(6) yes . . .
N(2) C(26) C(25) 114.3(18) yes . . .
N(2) C(26) C(27) 5.2(18) yes . . .
C(25) C(26) C(27) 119.4(5) yes . . .
N(2) C(27) C(26) 59.8(3) yes . . .
N(2) C(27) C(26) 59.8(3) yes . . 2_655
N(2) C(27) C(28) 180.0000 yes . . .
C(26) C(27) C(26) 119.6(7) yes . . 2_655
C(26) C(27) C(28) 120.2(3) yes . . .
C(26) C(27) C(28) 120.2(3) yes 2_655 . .
N(1) C(28) N(2) 180.0000 yes . . .
N(1) C(28) C(27) 180.0000 yes . . .
N(2) C(28) C(27) 0.0000 yes . . .
S(8) C(1) H(1) 108.1 no . . .
S(8) C(1) H(2) 108.4 no . . .
C(2) C(1) H(1) 108.0 no . . .
C(2) C(1) H(2) 108.6 no . . .
H(1) C(1) H(2) 109.3 no . . .
S(17) C(2) H(3) 108.4 no . . .
S(17) C(2) H(4) 108.1 no . . .
C(1) C(2) H(3) 107.8 no . . .
C(1) C(2) H(4) 109.0 no . . .
H(3) C(2) H(4) 109.3 no . . .
S(11) C(9) H(5) 109.0 no . . .
S(11) C(9) H(6) 107.4 no . . .
C(10) C(9) H(5) 109.7 no . . .
C(10) C(9) H(6) 108.9 no . . .
H(5) C(9) H(6) 109.2 no . . .
S(16) C(10) H(7) 107.4 no . . .
S(16) C(10) H(8) 109.7 no . . .
C(9) C(10) H(7) 107.8 no . . .
C(9) C(10) H(8) 108.3 no . . .
H(7) C(10) H(8) 109.4 no . . .
S(12) C(11) H(9) 111.9 no . . .
S(12) C(11) H(10) 101.4 no . . .
C(12) C(11) H(9) 114.2 no . . .
C(12) C(11) H(10) 99.5 no . . .
H(9) C(11) H(10) 109.4 no . . .
S(13) C(12) H(11) 106.9 no . . .
S(13) C(12) H(12) 105.6 no . . .
C(11) C(12) H(11) 115.1 no . . .
C(11) C(12) H(12) 100.5 no . . .
H(11) C(12) H(12) 109.4 no . . .
S(14) C(19) H(13) 101.2 no . . .
S(14) C(19) H(14) 111.0 no . . .
C(20) C(19) H(13) 96.6 no . . .
C(20) C(19) H(14) 119.6 no . . .
H(13) C(19) H(14) 109.4 no . . .
S(15) C(20) H(15) 102.2 no . . .
S(15) C(20) H(16) 110.1 no . . .
C(19) C(20) H(15) 94.4 no . . .
C(19) C(20) H(16) 118.5 no . . .
H(15) C(20) H(16) 109.5 no . . .
C(25) C(24) H(17) 119.9 no . . .
C(25) C(24) H(17) 119.9 no 2_655 . .
C(24) C(25) H(18) 118.4 no . . .
C(26) C(25) H(18) 120.9 no . . .
N(2) C(26) H(19) 124.3 no . . .
C(25) C(26) H(19) 121.4 no . . .
C(27) C(26) H(19) 119.1 no . . .

loop_
_geom_bond_atom_site_label_1
_geom_bond_atom_site_label_2
_geom_bond_distance
_geom_bond_publ_flag
_geom_bond_site_symmetry_1
_geom_bond_site_symmetry_2
Fe(1) O(3) 2.007(2) yes . .
Fe(1) O(3) 2.007(2) yes . 2_555
Fe(1) O(4) 2.007(2) yes . .
Fe(1) O(4) 2.007(2) yes . 2_555
Fe(1) O(5) 2.022(2) yes . .
Fe(1) O(5) 2.022(2) yes . 2_555
S(2) C(14) 1.748(3) yes . .
S(2) C(15) 1.738(3) yes . .
S(3) C(16) 1.738(3) yes . .
S(3) C(17) 1.743(3) yes . .
S(4) C(16) 1.739(3) yes . .
S(4) C(18) 1.749(3) yes . .
S(5) C(13) 1.752(3) yes . .
S(5) C(15) 1.734(3) yes . .
S(6) C(4) 1.757(3) yes . .
S(6) C(5) 1.744(3) yes . .
S(7) C(6) 1.736(3) yes . .
S(7) C(8) 1.748(3) yes . .
S(8) C(1) 1.806(4) yes . .
S(8) C(3) 1.741(3) yes . .
S(9) C(3) 1.749(3) yes . .
S(9) C(5) 1.732(3) yes . .
S(10) C(6) 1.739(3) yes . .
S(10) C(7) 1.743(3) yes . .
S(11) C(7) 1.739(3) yes . .
S(11) C(9) 1.796(4) yes . .
S(12) C(11) 1.775(5) yes . .
S(12) C(13) 1.743(3) yes . .
S(13) C(12) 1.788(5) yes . .
S(13) C(14) 1.740(3) yes . .
S(14) C(17) 1.741(3) yes . .
S(14) C(19) 1.821(4) yes . .
S(15) C(18) 1.749(3) yes . .
S(15) C(20) 1.788(5) yes . .
S(16) C(8) 1.752(3) yes . .
S(16) C(10) 1.805(5) yes . .
S(17) C(2) 1.810(4) yes . .
S(17) C(4) 1.739(3) yes . .
O(1) C(21) 1.230(4) yes . .
O(2) C(22) 1.225(4) yes . .
O(3) C(21) 1.279(4) yes . .
O(4) C(22) 1.279(4) yes . .
O(5) C(23) 1.281(4) yes . .
O(6) C(23) 1.220(4) yes . .
N(1) C(28) 1.154(11) yes . .
N(2) C(26) 1.335(19) yes . .
N(2) C(26) 1.335(19) yes . 2_655
N(2) C(27) 0.14(4) yes . .
N(2) C(28) 1.53(4) yes . .
C(1) C(2) 1.504(5) yes . .
C(3) C(4) 1.358(4) yes . .
C(5) C(6) 1.366(5) yes . .
C(7) C(8) 1.345(5) yes . .
C(9) C(10) 1.505(7) yes . .
C(11) C(12) 1.422(9) yes . .
C(13) C(14) 1.349(4) yes . .
C(15) C(16) 1.365(4) yes . .
C(17) C(18) 1.344(4) yes . .
C(19) C(20) 1.442(8) yes . .
C(21) C(22) 1.554(5) yes . .
C(23) C(23) 1.550(5) yes . 2_555
C(24) C(25) 1.376(7) yes . .
C(24) C(25) 1.376(7) yes . 2_655
C(25) C(26) 1.379(8) yes . .
C(26) C(27) 1.400(6) yes . .
C(27) C(28) 1.392(12) yes . .
C(1) H(1) 0.952 no . .
C(1) H(2) 0.951 no . .
C(2) H(3) 0.952 no . .
C(2) H(4) 0.949 no . .
C(9) H(5) 0.949 no . .
C(9) H(6) 0.951 no . .
C(10) H(7) 0.951 no . .
C(10) H(8) 0.951 no . .
C(11) H(9) 0.952 no . .
C(11) H(10) 0.951 no . .
C(12) H(11) 0.953 no . .
C(12) H(12) 0.949 no . .
C(19) H(13) 0.949 no . .
C(19) H(14) 0.953 no . .
C(20) H(15) 0.951 no . .
C(20) H(16) 0.952 no . .
C(24) H(17) 0.954 no . .
C(25) H(18) 0.950 no . .
C(26) H(19) 0.950 no . .

loop_
_geom_contact_atom_site_label_1
_geom_contact_atom_site_label_2
_geom_contact_distance
_geom_contact_publ_flag
_geom_contact_site_symmetry_1
_geom_contact_site_symmetry_2
S(3) C(5) 3.671(3) ? . .
S(4) S(11) 3.5191(13) ? . 1_655
S(5) S(14) 3.5487(12) ? . 3_565
S(6) C(16) 3.617(3) ? . .
S(7) S(14) 3.6947(14) ? . .
S(7) S(17) 3.6633(13) ? . 7_565
S(7) C(17) 3.640(3) ? . .
S(8) S(13) 3.3320(14) ? . 1_455
S(9) S(13) 3.3587(15) ? . 1_455
S(10) C(5) 3.633(3) ? . 7_465
S(11) S(4) 3.5191(13) ? . 1_455
S(11) S(12) 3.6435(15) ? . 3_565
S(11) S(15) 3.5745(16) ? . 1_455
S(12) S(11) 3.6435(15) ? . 3_565
S(12) S(14) 3.4082(13) ? . 3_565
S(12) O(2) 3.374(3) ? . 3_565
S(12) C(1) 3.633(4) ? . .
S(13) S(8) 3.3320(14) ? . 1_655
S(13) S(9) 3.3587(15) ? . 1_655
S(14) S(5) 3.5487(12) ? . 3_565
S(14) S(7) 3.6947(14) ? . .
S(14) S(12) 3.4082(13) ? . 3_565
S(14) C(6) 3.685(3) ? . .
S(14) C(8) 3.679(3) ? . .
S(15) S(11) 3.5745(16) ? . 1_655
S(15) S(17) 3.6240(16) ? . 7_565
S(15) O(6) 3.596(3) ? . 6_555
S(15) C(2) 3.638(4) ? . 7_565
S(16) N(2) 3.679(4) ? . 5_455
S(16) C(12) 3.657(6) ? . 7_565
S(16) C(26) 3.509(4) ? . 5_455
S(16) C(27) 3.6964(16) ? . 5_455
S(17) S(7) 3.6633(13) ? . 7_565
S(17) S(15) 3.6240(16) ? . 7_565
O(1) O(7) 2.967(4) ? . .
O(1) C(11) 3.249(6) ? . 4_465
O(1) C(12) 3.166(6) ? . 4_465
O(1) C(19) 3.453(6) ? . 2_555
O(1) C(20) 3.395(6) ? . 2_555
O(1) C(24) 3.300(7) ? . 1_455
O(2) S(12) 3.374(3) ? . 3_565
O(2) O(7) 2.842(3) ? . .
O(2) N(1) 3.490(4) ? . 5_455
O(2) C(9) 3.517(6) ? . .
O(2) C(11) 3.266(6) ? . 3_565
O(3) C(19) 3.541(6) ? . 2_555
O(3) C(25) 3.572(6) ? . 1_455
O(4) N(1) 3.307(7) ? . 5_455
O(4) C(1) 3.532(4) ? . 3_565
O(4) C(19) 3.364(6) ? . .
O(5) C(1) 3.380(5) ? . 4_565
O(5) C(2) 3.311(4) ? . 4_565
O(5) C(25) 3.457(6) ? . 2_655
O(5) C(26) 3.615(5) ? . 2_655
O(6) S(15) 3.596(3) ? . 6_545
O(6) O(7) 2.978(5) ? . 5_545
O(6) C(9) 3.341(6) ? . 6_445
O(6) C(26) 3.445(5) ? . 2_655
O(7) O(1) 2.967(4) ? . .
O(7) O(1) 2.967(4) ? . 2_455
O(7) O(2) 2.842(3) ? . .
O(7) O(2) 2.842(3) ? . 2_455
O(7) O(6) 2.978(5) ? . 5_455
O(7) O(6) 2.978(5) ? . 6_455
O(7) C(22) 3.661(4) ? . .
O(7) C(22) 3.661(4) ? . 2_455
N(1) O(2) 3.490(4) ? . 5_545
N(1) O(2) 3.490(4) ? . 6_545
N(1) O(4) 3.307(7) ? . 5_545
N(1) O(4) 3.307(7) ? . 6_545
N(1) C(19) 3.653(5) ? . 5_545
N(1) C(19) 3.653(5) ? . 6_545
N(1) C(20) 3.327(4) ? . 5_545
N(1) C(20) 3.327(4) ? . 6_545
N(1) C(22) 3.249(7) ? . 5_545
N(1) C(22) 3.249(7) ? . 6_545
N(2) S(16) 3.679(4) ? . 5_545
N(2) S(16) 3.679(4) ? . 6_545
N(2) C(10) 3.686(4) ? . 5_545
N(2) C(10) 3.686(4) ? . 6_545
C(1) S(12) 3.633(4) ? . .
C(1) O(4) 3.532(4) ? . 3_565
C(1) O(5) 3.380(5) ? . 4_564
C(2) S(15) 3.638(4) ? . 7_565
C(2) O(5) 3.311(4) ? . 4_564
C(3) C(7) 3.596(4) ? . 7_465
C(5) S(3) 3.671(3) ? . .
C(5) S(10) 3.633(3) ? . 7_465
C(6) S(14) 3.685(3) ? . .
C(6) C(17) 3.690(4) ? . .
C(7) C(3) 3.596(4) ? . 7_465
C(8) S(14) 3.679(3) ? . .
C(9) O(2) 3.517(6) ? . .
C(9) O(6) 3.341(6) ? . 6_455
C(9) C(23) 3.664(6) ? . 6_455
C(10) N(2) 3.686(4) ? . 5_455
C(10) C(23) 3.601(6) ? . 6_455
C(10) C(26) 3.672(6) ? . 6_555
C(10) C(27) 3.693(4) ? . 5_455
C(11) O(1) 3.249(6) ? . 4_664
C(11) O(2) 3.266(6) ? . 3_565
C(12) S(16) 3.657(6) ? . 7_565
C(12) O(1) 3.166(6) ? . 4_664
C(16) S(6) 3.617(3) ? . .
C(17) S(7) 3.640(3) ? . .
C(17) C(6) 3.690(4) ? . .
C(19) O(1) 3.453(6) ? . 2_555
C(19) O(3) 3.541(6) ? . 2_555
C(19) O(4) 3.364(6) ? . .
C(19) N(1) 3.653(5) ? . 5_455
C(19) C(21) 3.530(6) ? . 2_555
C(20) O(1) 3.395(6) ? . 2_555
C(20) N(1) 3.327(4) ? . 5_455
C(20) C(28) 3.507(5) ? . 5_455
C(21) C(19) 3.530(6) ? . 2_555
C(21) C(24) 3.423(6) ? . 1_455
C(21) C(25) 3.432(7) ? . 1_455
C(22) O(7) 3.661(4) ? . .
C(22) N(1) 3.249(7) ? . 5_455
C(22) C(25) 3.687(7) ? . 1_455
C(23) C(9) 3.664(6) ? . 6_445
C(23) C(10) 3.601(6) ? . 6_445
C(23) C(26) 3.660(6) ? . 2_655
C(24) O(1) 3.300(7) ? . 1_655
C(24) O(1) 3.300(7) ? . 2_555
C(24) C(21) 3.423(6) ? . 1_655
C(24) C(21) 3.423(6) ? . 2_555
C(25) O(3) 3.572(6) ? . 1_655
C(25) O(5) 3.457(6) ? . 2_655
C(25) C(21) 3.432(7) ? . 1_655
C(25) C(22) 3.687(7) ? . 1_655
C(26) S(16) 3.509(4) ? . 5_545
C(26) O(5) 3.615(5) ? . 2_655
C(26) O(6) 3.445(5) ? . 2_655
C(26) C(10) 3.672(6) ? . 6_545
C(26) C(23) 3.660(6) ? . 2_655
C(27) S(16) 3.6964(16) ? . 5_545
C(27) S(16) 3.6964(16) ? . 6_545
C(27) C(10) 3.693(4) ? . 5_545
C(27) C(10) 3.693(4) ? . 6_545
C(28) C(20) 3.507(5) ? . 5_545
C(28) C(20) 3.507(5) ? . 6_545
Fe(1) H(2) 3.386 ? . 3_565
Fe(1) H(2) 3.386 ? . 4_565
S(4) H(9) 3.276 ? . 3_665
S(5) H(1) 3.022 ? . .
S(8) H(8) 2.995 ? . 7_465
S(8) H(12) 3.500 ? . 1_455
S(8) H(14) 3.216 ? . 3_565
S(11) H(3) 2.879 ? . 7_465
S(11) H(9) 3.221 ? . 3_565
S(12) H(1) 2.819 ? . .
S(12) H(6) 3.444 ? . 3_565
S(14) H(1) 3.114 ? . 3_565
S(15) H(3) 3.195 ? . 7_565
S(15) H(4) 3.589 ? . 7_565
S(15) H(9) 3.088 ? . 3_665
S(15) H(19) 3.691 ? . 5_455
S(16) H(11) 2.974 ? . 7_565
S(16) H(16) 3.305 ? . .
S(16) H(19) 3.603 ? . 5_455
O(1) H(9) 3.142 ? . 4_465
O(1) H(10) 2.845 ? . 4_465
O(1) H(11) 3.409 ? . 4_465
O(1) H(12) 2.409 ? . 4_465
O(1) H(14) 2.871 ? . 2_555
O(1) H(15) 2.506 ? . 2_555
O(1) H(17) 2.693 ? . 1_455
O(1) H(18) 3.572 ? . 1_455
O(2) H(5) 3.295 ? . .
O(2) H(6) 2.865 ? . .
O(2) H(9) 3.597 ? . 3_565
O(2) H(10) 2.481 ? . 3_565
O(2) H(13) 3.343 ? . .
O(2) H(17) 3.422 ? . 1_455
O(2) H(18) 3.413 ? . 1_455
O(3) H(2) 3.035 ? . 4_565
O(3) H(7) 3.680 ? . 6_445
O(3) H(8) 3.231 ? . 6_445
O(3) H(12) 3.383 ? . 4_465
O(3) H(13) 3.558 ? . 2_555
O(3) H(14) 2.769 ? . 2_555
O(3) H(15) 3.569 ? . 2_555
O(3) H(18) 3.172 ? . 1_455
O(4) H(1) 3.682 ? . 3_565
O(4) H(2) 2.646 ? . 3_565
O(4) H(13) 2.715 ? . .
O(4) H(14) 3.152 ? . .
O(4) H(18) 3.176 ? . 1_455
O(5) H(2) 2.669 ? . 4_565
O(5) H(3) 3.021 ? . 4_565
O(5) H(4) 3.054 ? . 4_565
O(5) H(8) 3.249 ? . 6_445
O(5) H(18) 2.839 ? . 2_655
O(5) H(19) 3.200 ? . 2_655
O(6) H(3) 3.198 ? . 4_565
O(6) H(4) 3.669 ? . 4_565
O(6) H(5) 3.406 ? . 5_545
O(6) H(5) 2.496 ? . 6_445
O(6) H(7) 3.344 ? . 5_545
O(6) H(8) 3.541 ? . 6_445
O(6) H(15) 3.612 ? . 6_545
O(6) H(19) 2.666 ? . 2_655
O(7) H(5) 3.098 ? . .
O(7) H(5) 3.098 ? . 2_455
O(7) H(10) 3.501 ? . 3_565
O(7) H(10) 3.501 ? . 4_465
O(7) H(17) 3.327 ? . 1_455
N(1) H(13) 2.979 ? . 5_545
N(1) H(13) 2.979 ? . 6_545
N(1) H(15) 3.111 ? . 5_545
N(1) H(15) 3.111 ? . 6_545
N(1) H(16) 2.840 ? . 5_545
N(1) H(16) 2.840 ? . 6_545
N(2) H(7) 2.931 ? . 5_545
N(2) H(7) 2.931 ? . 6_545
N(2) H(16) 3.355 ? . 5_545
N(2) H(16) 3.355 ? . 6_545
C(1) H(8) 3.472 ? . 7_465
C(1) H(14) 3.282 ? . 3_565
C(2) H(8) 3.642 ? . 7_465
C(9) H(3) 3.483 ? . 7_465
C(9) H(9) 3.698 ? . 3_565
C(10) H(3) 3.640 ? . 7_465
C(13) H(1) 2.993 ? . .
C(18) H(9) 3.262 ? . 3_665
C(19) H(1) 3.615 ? . 3_565
C(19) H(2) 3.449 ? . 3_565
C(20) H(19) 3.254 ? . 5_455
C(21) H(12) 3.213 ? . 4_465
C(21) H(13) 3.615 ? . 2_555
C(21) H(14) 2.908 ? . 2_555
C(21) H(15) 2.916 ? . 2_555
C(21) H(17) 3.005 ? . 1_455
C(21) H(18) 2.984 ? . 1_455
C(22) H(2) 3.674 ? . 3_565
C(22) H(10) 3.283 ? . 3_565
C(22) H(13) 3.314 ? . .
C(22) H(15) 3.583 ? . 2_555
C(22) H(17) 3.430 ? . 1_455
C(22) H(18) 2.932 ? . 1_455
C(23) H(3) 3.376 ? . 4_565
C(23) H(5) 3.472 ? . 5_545
C(23) H(5) 2.968 ? . 6_445
C(23) H(7) 3.211 ? . 5_545
C(23) H(7) 3.388 ? . 6_445
C(23) H(8) 3.686 ? . 5_545
C(23) H(8) 3.228 ? . 6_445
C(23) H(18) 3.582 ? . 2_655
C(23) H(19) 3.093 ? . 2_655
C(24) H(11) 3.637 ? . 3_665
C(24) H(11) 3.637 ? . 4_565
C(25) H(7) 3.269 ? . 6_545
C(25) H(11) 3.327 ? . 3_665
C(26) H(7) 3.577 ? . 5_545
C(26) H(7) 2.763 ? . 6_545
C(26) H(16) 3.111 ? . 5_545
C(27) H(7) 2.941 ? . 5_545
C(27) H(7) 2.941 ? . 6_545
C(27) H(16) 3.277 ? . 5_545
C(27) H(16) 3.277 ? . 6_545
C(28) H(7) 3.372 ? . 5_545
C(28) H(7) 3.372 ? . 6_545
C(28) H(13) 3.540 ? . 5_545
C(28) H(13) 3.540 ? . 6_545
C(28) H(15) 3.464 ? . 5_545
C(28) H(15) 3.464 ? . 6_545
C(28) H(16) 2.769 ? . 5_545
C(28) H(16) 2.769 ? . 6_545
H(1) S(5) 3.022 ? . .
H(1) S(12) 2.819 ? . .
H(1) S(14) 3.114 ? . 3_565
H(1) O(4) 3.682 ? . 3_565
H(1) C(13) 2.993 ? . .
H(1) C(19) 3.615 ? . 3_565
H(1) H(13) 3.669 ? . 3_565
H(1) H(14) 3.294 ? . 3_565
H(2) Fe(1) 3.386 ? . 3_565
H(2) O(3) 3.035 ? . 4_564
H(2) O(4) 2.646 ? . 3_565
H(2) O(5) 2.669 ? . 4_564
H(2) C(19) 3.449 ? . 3_565
H(2) C(22) 3.674 ? . 3_565
H(2) H(8) 3.299 ? . 7_465
H(2) H(13) 3.410 ? . 3_565
H(2) H(14) 2.861 ? . 3_565
H(3) S(11) 2.879 ? . 7_465
H(3) S(15) 3.195 ? . 7_565
H(3) O(5) 3.021 ? . 4_564
H(3) O(6) 3.198 ? . 4_564
H(3) C(9) 3.483 ? . 7_465
H(3) C(10) 3.640 ? . 7_465
H(3) C(23) 3.376 ? . 4_564
H(3) H(5) 3.386 ? . 7_465
H(3) H(8) 2.929 ? . 7_465
H(4) S(15) 3.589 ? . 7_565
H(4) O(5) 3.054 ? . 4_564
H(4) O(6) 3.669 ? . 4_564
H(4) H(11) 3.422 ? . .
H(4) H(18) 3.124 ? . 3_665
H(4) H(19) 3.320 ? . 3_665
H(5) O(2) 3.295 ? . .
H(5) O(6) 3.406 ? . 5_455
H(5) O(6) 2.496 ? . 6_455
H(5) O(7) 3.098 ? . .
H(5) C(23) 3.472 ? . 5_455
H(5) C(23) 2.968 ? . 6_455
H(5) H(3) 3.386 ? . 7_465
H(5) H(9) 3.494 ? . 3_565
H(6) S(12) 3.444 ? . 3_565
H(6) O(2) 2.865 ? . .
H(6) H(9) 3.630 ? . 3_565
H(6) H(10) 3.694 ? . 3_565
H(6) H(13) 3.257 ? . .
H(7) O(3) 3.680 ? . 6_455
H(7) O(6) 3.344 ? . 5_455
H(7) N(2) 2.931 ? . 5_455
H(7) C(23) 3.211 ? . 5_455
H(7) C(23) 3.388 ? . 6_455
H(7) C(25) 3.269 ? . 6_555
H(7) C(26) 3.577 ? . 5_455
H(7) C(26) 2.763 ? . 6_555
H(7) C(27) 2.941 ? . 5_455
H(7) C(28) 3.372 ? . 5_455
H(7) H(18) 3.663 ? . 6_555
H(7) H(19) 2.933 ? . 6_555
H(8) S(8) 2.995 ? . 7_465
H(8) O(3) 3.231 ? . 6_455
H(8) O(5) 3.249 ? . 6_455
H(8) O(6) 3.541 ? . 6_455
H(8) C(1) 3.472 ? . 7_465
H(8) C(2) 3.642 ? . 7_465
H(8) C(23) 3.686 ? . 5_455
H(8) C(23) 3.228 ? . 6_455
H(8) H(2) 3.299 ? . 7_465
H(8) H(3) 2.929 ? . 7_465
H(9) S(4) 3.276 ? . 3_665
H(9) S(11) 3.221 ? . 3_565
H(9) S(15) 3.088 ? . 3_665
H(9) O(1) 3.142 ? . 4_664
H(9) O(2) 3.597 ? . 3_565
H(9) C(9) 3.698 ? . 3_565
H(9) C(18) 3.262 ? . 3_665
H(9) H(5) 3.494 ? . 3_565
H(9) H(6) 3.630 ? . 3_565
H(9) H(15) 3.489 ? . 3_665
H(10) O(1) 2.845 ? . 4_664
H(10) O(2) 2.481 ? . 3_565
H(10) O(7) 3.501 ? . 3_565
H(10) C(22) 3.283 ? . 3_565
H(10) H(6) 3.694 ? . 3_565
H(10) H(17) 3.268 ? . 3_665
H(10) H(18) 3.307 ? . 3_665
H(11) S(16) 2.974 ? . 7_565
H(11) O(1) 3.409 ? . 4_664
H(11) C(24) 3.637 ? . 3_665
H(11) C(25) 3.327 ? . 3_665
H(11) H(4) 3.422 ? . .
H(11) H(17) 3.624 ? . 3_665
H(11) H(18) 3.105 ? . 3_665
H(12) S(8) 3.500 ? . 1_655
H(12) O(1) 2.409 ? . 4_664
H(12) O(3) 3.383 ? . 4_664
H(12) C(21) 3.213 ? . 4_664
H(12) H(14) 3.041 ? . 3_665
H(12) H(15) 3.599 ? . 3_665
H(13) O(2) 3.343 ? . .
H(13) O(3) 3.558 ? . 2_555
H(13) O(4) 2.715 ? . .
H(13) N(1) 2.979 ? . 5_455
H(13) C(21) 3.615 ? . 2_555
H(13) C(22) 3.314 ? . .
H(13) C(28) 3.540 ? . 5_455
H(13) H(1) 3.669 ? . 3_565
H(13) H(2) 3.410 ? . 3_565
H(13) H(6) 3.257 ? . .
H(14) S(8) 3.216 ? . 3_565
H(14) O(1) 2.871 ? . 2_555
H(14) O(3) 2.769 ? . 2_555
H(14) O(4) 3.152 ? . .
H(14) C(1) 3.282 ? . 3_565
H(14) C(21) 2.908 ? . 2_555
H(14) H(1) 3.294 ? . 3_565
H(14) H(2) 2.861 ? . 3_565
H(14) H(12) 3.041 ? . 3_665
H(15) O(1) 2.506 ? . 2_555
H(15) O(3) 3.569 ? . 2_555
H(15) O(6) 3.612 ? . 6_555
H(15) N(1) 3.111 ? . 5_455
H(15) C(21) 2.916 ? . 2_555
H(15) C(22) 3.583 ? . 2_555
H(15) C(28) 3.464 ? . 5_455
H(15) H(9) 3.489 ? . 3_665
H(15) H(12) 3.599 ? . 3_665
H(15) H(19) 3.410 ? . 5_455
H(16) S(16) 3.305 ? . .
H(16) N(1) 2.840 ? . 5_455
H(16) N(2) 3.355 ? . 5_455
H(16) C(26) 3.111 ? . 5_455
H(16) C(27) 3.277 ? . 5_455
H(16) C(28) 2.769 ? . 5_455
H(16) H(19) 2.502 ? . 5_455
H(17) O(1) 2.693 ? . 1_655
H(17) O(1) 2.693 ? . 2_555
H(17) O(2) 3.422 ? . 1_655
H(17) O(2) 3.422 ? . 2_555
H(17) O(7) 3.327 ? . 1_655
H(17) C(21) 3.005 ? . 1_655
H(17) C(21) 3.005 ? . 2_555
H(17) C(22) 3.430 ? . 1_655
H(17) C(22) 3.430 ? . 2_555
H(17) H(10) 3.268 ? . 3_665
H(17) H(10) 3.268 ? . 4_565
H(17) H(11) 3.624 ? . 3_665
H(17) H(11) 3.624 ? . 4_565
H(18) O(1) 3.572 ? . 1_655
H(18) O(2) 3.413 ? . 1_655
H(18) O(3) 3.172 ? . 1_655
H(18) O(4) 3.176 ? . 1_655
H(18) O(5) 2.839 ? . 2_655
H(18) C(21) 2.984 ? . 1_655
H(18) C(22) 2.932 ? . 1_655
H(18) C(23) 3.582 ? . 2_655
H(18) H(4) 3.124 ? . 3_665
H(18) H(7) 3.663 ? . 6_545
H(18) H(10) 3.307 ? . 3_665
H(18) H(11) 3.105 ? . 3_665
H(19) S(15) 3.691 ? . 5_545
H(19) S(16) 3.603 ? . 5_545
H(19) O(5) 3.200 ? . 2_655
H(19) O(6) 2.666 ? . 2_655
H(19) C(20) 3.254 ? . 5_545
H(19) C(23) 3.093 ? . 2_655
H(19) H(4) 3.320 ? . 3_665
H(19) H(7) 2.933 ? . 6_545
H(19) H(15) 3.410 ? . 5_545
H(19) H(16) 2.502 ? . 5_545

loop_
_geom_torsion_atom_site_label_1
_geom_torsion_atom_site_label_2
_geom_torsion_atom_site_label_3
_geom_torsion_atom_site_label_4
_geom_torsion
_geom_torsion_publ_flag
_geom_torsion_site_symmetry_1
_geom_torsion_site_symmetry_2
_geom_torsion_site_symmetry_3
_geom_torsion_site_symmetry_4
O(3) Fe(1) O(3) C(21) 44.6(4) ? . . 2_555 2_555
O(3) Fe(1) O(3) C(21) 44.6(4) ? 2_555 . . .
O(3) Fe(1) O(4) C(22) 5.3(2) ? . . . .
O(4) Fe(1) O(3) C(21) -8.3(2) ? . . . .
O(3) Fe(1) O(4) C(22) -158.4(2) ? . . 2_555 2_555
O(4) Fe(1) O(3) C(21) 96.6(2) ? 2_555 . . .
O(3) Fe(1) O(5) C(23) 101.0(2) ? . . . .
O(5) Fe(1) O(3) C(21) -175.3(2) ? . . . .
O(3) Fe(1) O(5) C(23) -92.1(2) ? . . 2_555 2_555
O(5) Fe(1) O(3) C(21) -95.1(2) ? 2_555 . . .
O(3) Fe(1) O(4) C(22) -158.4(2) ? 2_555 . . .
O(4) Fe(1) O(3) C(21) 96.6(2) ? . . 2_555 2_555
O(3) Fe(1) O(4) C(22) 5.3(2) ? 2_555 . 2_555 2_555
O(4) Fe(1) O(3) C(21) -8.3(2) ? 2_555 . 2_555 2_555
O(3) Fe(1) O(5) C(23) -92.1(2) ? 2_555 . . .
O(5) Fe(1) O(3) C(21) -95.1(2) ? . . 2_555 2_555
O(3) Fe(1) O(5) C(23) 101.0(2) ? 2_555 . 2_555 2_555
O(5) Fe(1) O(3) C(21) -175.3(2) ? 2_555 . 2_555 2_555
O(4) Fe(1) O(4) C(22) -79.1(2) ? . . 2_555 2_555
O(4) Fe(1) O(4) C(22) -79.1(2) ? 2_555 . . .
O(4) Fe(1) O(5) C(23) 26.2(6) ? . . . .
O(5) Fe(1) O(4) C(22) 82.0(5) ? . . . .
O(4) Fe(1) O(5) C(23) -172.1(2) ? . . 2_555 2_555
O(5) Fe(1) O(4) C(22) 105.1(2) ? 2_555 . . .
O(4) Fe(1) O(5) C(23) -172.1(2) ? 2_555 . . .
O(5) Fe(1) O(4) C(22) 105.1(2) ? . . 2_555 2_555
O(4) Fe(1) O(5) C(23) 26.2(6) ? 2_555 . 2_555 2_555
O(5) Fe(1) O(4) C(22) 82.0(5) ? 2_555 . 2_555 2_555
O(5) Fe(1) O(5) C(23) 2.6(2) ? . . 2_555 2_555
O(5) Fe(1) O(5) C(23) 2.6(2) ? 2_555 . . .
C(14) S(2) C(15) S(5) 2.2(2) ? . . . .
C(14) S(2) C(15) C(16) -179.1(3) ? . . . .
C(15) S(2) C(14) S(13) 179.4(2) ? . . . .
C(15) S(2) C(14) C(13) -1.3(3) ? . . . .
C(16) S(3) C(17) S(14) 179.95(16) ? . . . .
C(16) S(3) C(17) C(18) -3.8(3) ? . . . .
C(17) S(3) C(16) S(4) 5.4(2) ? . . . .
C(17) S(3) C(16) C(15) -176.7(3) ? . . . .
C(16) S(4) C(18) S(15) 179.2(2) ? . . . .
C(16) S(4) C(18) C(17) 2.5(3) ? . . . .
C(18) S(4) C(16) S(3) -5.0(2) ? . . . .
C(18) S(4) C(16) C(15) 177.1(3) ? . . . .
C(13) S(5) C(15) S(2) -2.3(2) ? . . . .
C(13) S(5) C(15) C(16) 179.1(3) ? . . . .
C(15) S(5) C(13) S(12) -176.2(2) ? . . . .
C(15) S(5) C(13) C(14) 1.4(3) ? . . . .
C(4) S(6) C(5) S(9) 0.1(2) ? . . . .
C(4) S(6) C(5) C(6) -179.9(2) ? . . . .
C(5) S(6) C(4) S(17) 179.9(2) ? . . . .
C(5) S(6) C(4) C(3) 0.5(3) ? . . . .
C(6) S(7) C(8) S(16) 175.9(2) ? . . . .
C(6) S(7) C(8) C(7) -0.9(3) ? . . . .
C(8) S(7) C(6) S(10) 0.4(2) ? . . . .
C(8) S(7) C(6) C(5) -179.5(3) ? . . . .
C(1) S(8) C(3) S(9) -165.2(2) ? . . . .
C(1) S(8) C(3) C(4) 16.0(3) ? . . . .
C(3) S(8) C(1) C(2) -49.4(3) ? . . . .
C(3) S(9) C(5) S(6) -0.5(2) ? . . . .
C(3) S(9) C(5) C(6) 179.5(3) ? . . . .
C(5) S(9) C(3) S(8) -178.0(2) ? . . . .
C(5) S(9) C(3) C(4) 0.9(3) ? . . . .
C(6) S(10) C(7) S(11) -178.8(2) ? . . . .
C(6) S(10) C(7) C(8) -0.6(3) ? . . . .
C(7) S(10) C(6) C(5) 179.9(2) ? . . . .
C(7) S(11) C(9) C(10) 58.7(3) ? . . . .
C(9) S(11) C(7) S(10) 152.1(2) ? . . . .
C(9) S(11) C(7) C(8) -25.8(4) ? . . . .
C(11) S(12) C(13) S(5) -172.0(2) ? . . . .
C(11) S(12) C(13) C(14) 10.8(4) ? . . . .
C(13) S(12) C(11) C(12) -39.2(4) ? . . . .
C(12) S(13) C(14) S(2) -165.5(2) ? . . . .
C(12) S(13) C(14) C(13) 15.3(4) ? . . . .
C(14) S(13) C(12) C(11) -43.9(5) ? . . . .
C(17) S(14) C(19) C(20) 61.7(4) ? . . . .
C(19) S(14) C(17) S(3) 140.8(2) ? . . . .
C(19) S(14) C(17) C(18) -35.1(3) ? . . . .
C(18) S(15) C(20) C(19) 12.5(4) ? . . . .
C(20) S(15) C(18) S(4) -160.2(2) ? . . . .
C(20) S(15) C(18) C(17) 16.1(4) ? . . . .
C(8) S(16) C(10) C(9) 38.1(3) ? . . . .
C(10) S(16) C(8) S(7) 179.3(2) ? . . . .
C(10) S(16) C(8) C(7) -4.3(4) ? . . . .
C(2) S(17) C(4) S(6) -167.4(2) ? . . . .
C(2) S(17) C(4) C(3) 11.9(3) ? . . . .
C(4) S(17) C(2) C(1) -45.0(3) ? . . . .
Fe(1) O(3) C(21) O(1) -170.6(3) ? . . . .
Fe(1) O(3) C(21) C(22) 9.4(3) ? . . . .
Fe(1) O(4) C(22) O(2) 178.5(3) ? . . . .
Fe(1) O(4) C(22) C(21) -2.0(3) ? . . . .
Fe(1) O(5) C(23) O(6) 175.3(3) ? . . . .
Fe(1) O(5) C(23) C(23) -6.4(4) ? . . . 2_555
C(26) N(2) C(26) C(25) 0.1(5) ? . . 2_655 2_655
C(26) N(2) C(26) C(25) 0.1(3) ? 2_655 . . .
C(27) N(2) C(26) C(25) -179.9(3) ? . . . .
C(28) N(2) C(26) C(25) -179.9(3) ? . . . .
C(27) N(2) C(26) C(25) -179.9(2) ? . . 2_655 2_655
C(28) N(2) C(26) C(25) -179.9(2) ? . . 2_655 2_655
S(8) C(1) C(2) S(17) 69.1(3) ? . . . .
S(8) C(3) C(4) S(6) 177.8(2) ? . . . .
S(8) C(3) C(4) S(17) -1.4(5) ? . . . .
S(9) C(3) C(4) S(6) -1.0(3) ? . . . .
S(9) C(3) C(4) S(17) 179.8(2) ? . . . .
S(6) C(5) C(6) S(7) 0.3(4) ? . . . .
S(6) C(5) C(6) S(10) -179.6(2) ? . . . .
S(9) C(5) C(6) S(7) -179.6(2) ? . . . .
S(9) C(5) C(6) S(10) 0.4(4) ? . . . .
S(10) C(7) C(8) S(7) 1.1(4) ? . . . .
S(10) C(7) C(8) S(16) -175.1(2) ? . . . .
S(11) C(7) C(8) S(7) 179.0(2) ? . . . .
S(11) C(7) C(8) S(16) 2.7(5) ? . . . .
S(11) C(9) C(10) S(16) -70.7(4) ? . . . .
S(12) C(11) C(12) S(13) 61.1(6) ? . . . .
S(5) C(13) C(14) S(2) -0.1(3) ? . . . .
S(5) C(13) C(14) S(13) 179.1(2) ? . . . .
S(12) C(13) C(14) S(2) 177.2(2) ? . . . .
S(12) C(13) C(14) S(13) -3.7(5) ? . . . .
S(2) C(15) C(16) S(3) -178.75(19) ? . . . .
S(2) C(15) C(16) S(4) -1.0(4) ? . . . .
S(5) C(15) C(16) S(3) -0.2(3) ? . . . .
S(5) C(15) C(16) S(4) 177.52(19) ? . . . .
S(3) C(17) C(18) S(4) 0.9(4) ? . . . .
S(3) C(17) C(18) S(15) -175.3(2) ? . . . .
S(14) C(17) C(18) S(4) 176.8(2) ? . . . .
S(14) C(17) C(18) S(15) 0.5(5) ? . . . .
S(14) C(19) C(20) S(15) -54.2(5) ? . . . .
O(1) C(21) C(22) O(2) -5.5(5) ? . . . .
O(1) C(21) C(22) O(4) 175.0(3) ? . . . .
O(3) C(21) C(22) O(2) 174.5(3) ? . . . .
O(3) C(21) C(22) O(4) -5.0(4) ? . . . .
O(5) C(23) C(23) O(5) 8.5(5) ? . . 2_555 2_555
O(5) C(23) C(23) O(6) -173.1(3) ? . . 2_555 2_555
O(6) C(23) C(23) O(5) -173.1(3) ? . . 2_555 2_555
O(6) C(23) C(23) O(6) 5.2(6) ? . . 2_555 2_555
C(25) C(24) C(25) C(26) 0.1(4) ? . . 2_655 2_655
C(25) C(24) C(25) C(26) 0.1(7) ? 2_655 . . .
C(24) C(25) C(26) N(2) -0.2(6) ? . . . .
C(24) C(25) C(26) C(27) -0.2(6) ? . . . .
C(25) C(26) C(27) N(2) 0.1(3) ? . . . .
C(25) C(26) C(27) C(28) -179.9(3) ? . . . .
C(25) C(26) C(27) C(26) 0.1(3) ? . . . 2_655

loop_
_cod_changelog_entry_id
_cod_changelog_entry_author
_cod_changelog_entry_date
_cod_changelog_entry_text
1 'Vaitkus, Antanas' 2022-05-06T17:55:00+03:00 'Updated bibliographic information.'
